data_4067607
loop_
_publ_author_name
'Esteruelas, Miguel A.'
'Fern\'andez, Israel'
'Herrera, Antonio'
'Mart\'in-Ortiz, Mamen'
'Mart\'inez-\'Alvarez, Roberto'
'Oliv\'an, Montserrat'
'O\~nate, Enrique'
'Sierra, Miguel A.'
'Valencia, Marta'

_publ_section_title
;
 Multiple C&#x2212;H Bond Activation of Phenyl-Substituted Pyrimidines and
 Triazines Promoted by an Osmium Polyhydride: Formation of Osmapolycycles
 with Three, Five, and Eight Fused Rings
;
_journal_issue 4
_journal_name_full Organometallics
_journal_page_first 976
_journal_paper_doi 10.1021/om901030q
_journal_volume 29
_journal_year 2010
_chemical_formula_sum 'C42 H63 N3 Os P2'
_chemical_formula_weight 862.09
_chemical_name_systematic
; 
 ? 
;
_space_group_IT_number 2
_symmetry_cell_setting triclinic
_symmetry_space_group_name_Hall '-P 1'
_symmetry_space_group_name_H-M 'P -1'
_atom_sites_solution_hydrogens geom
_atom_sites_solution_primary direct
_atom_sites_solution_secondary difmap
_audit_creation_method SHELXL-97
_cell_angle_alpha 111.362(2)
_cell_angle_beta 91.549(2)
_cell_angle_gamma 97.397(2)
_cell_formula_units_Z 2
_cell_length_a 11.5757(15)
_cell_length_b 11.7795(15)
_cell_length_c 15.744(2)
_cell_measurement_reflns_used 6559
_cell_measurement_temperature 100(2)
_cell_measurement_theta_max 25
_cell_measurement_theta_min 2
_cell_volume 1976.3(4)
_computing_cell_refinement 'SAINT+ v. 6.1 (Bruker AXS, 2000)'
_computing_data_collection 'SMART v. 5.625 (Bruker AXS, 2000)'
_computing_data_reduction 'SAINT+ v. 6.1 (Bruker AXS, 2000)'
_computing_molecular_graphics 'XP, SHELXTL v. 6.1 (Bruker, 2000)'
_computing_publication_material 'XCIF, SHELXTL v. 6.1 (Bruker, 2000)'
_computing_structure_refinement 'SHELXL-97 (Sheldrick, 1997)'
_computing_structure_solution 'SHELXS-97 (Sheldrick, 1990)'
_diffrn_ambient_temperature 100(2)
_diffrn_detector_area_resol_mean 8.26
_diffrn_measured_fraction_theta_full 0.990
_diffrn_measured_fraction_theta_max 0.907
_diffrn_measurement_device_type 'Bruker SMART APEX CCD system'
_diffrn_measurement_method '\w rotations with narrow frames'
_diffrn_radiation_monochromator graphite
_diffrn_radiation_source 'fine-focus sealed tube'
_diffrn_radiation_type MoK\a
_diffrn_radiation_wavelength 0.71073
_diffrn_reflns_av_R_equivalents 0.0409
_diffrn_reflns_av_sigmaI/netI 0.0525
_diffrn_reflns_limit_h_max 15
_diffrn_reflns_limit_h_min -14
_diffrn_reflns_limit_k_max 15
_diffrn_reflns_limit_k_min -15
_diffrn_reflns_limit_l_max 21
_diffrn_reflns_limit_l_min -21
_diffrn_reflns_number 24987
_diffrn_reflns_theta_full 27.50
_diffrn_reflns_theta_max 28.97
_diffrn_reflns_theta_min 1.39
_diffrn_standards_decay_% 'no decay'
_exptl_absorpt_coefficient_mu 3.340
_exptl_absorpt_correction_T_max 0.878
_exptl_absorpt_correction_T_min 0.702
_exptl_absorpt_correction_type multi-scan
_exptl_absorpt_process_details
;
Absorption correction performed with SADABS program. This is based on the
method of Blessing: Blessing, R. H., Acta Crystallogr., Sect. A 1995, 51, 33.

SADABS: Area-Detector Absorption Correction. Bruker-AXS 
within SAINT+ package, v. 6.1 (2000).
;
_exptl_crystal_colour red
_exptl_crystal_density_diffrn 1.449
_exptl_crystal_density_method 'not measured'
_exptl_crystal_description 'irregular block'
_exptl_crystal_F_000 884
_exptl_crystal_size_max 0.14
_exptl_crystal_size_mid 0.06
_exptl_crystal_size_min 0.04
_refine_diff_density_max 1.153
_refine_diff_density_min -1.525
_refine_diff_density_rms 0.124
_refine_ls_extinction_method none
_refine_ls_goodness_of_fit_ref 1.034
_refine_ls_hydrogen_treatment mixed
_refine_ls_matrix_type full
_refine_ls_number_parameters 456
_refine_ls_number_reflns 9484
_refine_ls_number_restraints 0
_refine_ls_restrained_S_all 1.034
_refine_ls_R_factor_all 0.0372
_refine_ls_R_factor_gt 0.0321
_refine_ls_shift/su_max 0.008
_refine_ls_shift/su_mean 0.000
_refine_ls_structure_factor_coef Fsqd
_refine_ls_weighting_details 'calc w=1/[\s^2^(Fo^2^)+(0.0288P)^2^+0.2744P] where P=(Fo^2^+2Fc^2^)/3'
_refine_ls_weighting_scheme calc
_refine_ls_wR_factor_gt 0.0647
_refine_ls_wR_factor_ref 0.0667
_reflns_number_gt 8694
_reflns_number_total 9484
_reflns_threshold_expression >2sigma(I)
_cod_data_source_file om901030q_si_002.cif
_cod_data_source_block mae367as
_cod_database_code 4067607

loop_
_symmetry_equiv_pos_as_xyz
'x, y, z'
'-x, -y, -z'

loop_
_atom_site_label
_atom_site_type_symbol
_atom_site_fract_x
_atom_site_fract_y
_atom_site_fract_z
_atom_site_U_iso_or_equiv
_atom_site_adp_type
_atom_site_occupancy
_atom_site_symmetry_multiplicity
_atom_site_calc_flag
_atom_site_refinement_flags
Os Os 0.743380(11) 0.916330(11) 0.707110(9) 0.01097(4) Uani 1 1 d .
H01 H 0.807(3) 0.965(4) 0.656(3) 0.032(11) Uiso 1 1 d .
H02 H 0.688(4) 0.923(4) 0.627(3) 0.038(12) Uiso 1 1 d .
P1 P 0.78393(7) 0.73065(8) 0.59526(6) 0.01295(17) Uani 1 1 d .
P2 P 0.70150(7) 1.11951(8) 0.78235(6) 0.01377(17) Uani 1 1 d .
N1 N 0.7420(2) 0.8541(2) 0.81529(18) 0.0127(6) Uani 1 1 d .
N2 N 0.6412(2) 0.7460(3) 0.89819(19) 0.0164(6) Uani 1 1 d .
N3 N 0.8480(2) 0.8078(3) 0.92571(18) 0.0154(6) Uani 1 1 d .
C1 C 0.6425(3) 0.7974(3) 0.8345(2) 0.0146(7) Uani 1 1 d .
C2 C 0.5416(3) 0.7942(3) 0.7770(2) 0.0145(7) Uani 1 1 d .
C3 C 0.5667(3) 0.8433(3) 0.7085(2) 0.0151(7) Uani 1 1 d .
C4 C 0.4668(3) 0.8387(3) 0.6520(2) 0.0156(7) Uani 1 1 d .
H4 H 0.4779 0.8679 0.6035 0.019 Uiso 1 1 calc R
C5 C 0.3537(3) 0.7937(3) 0.6639(2) 0.0177(7) Uani 1 1 d .
C6 C 0.2521(3) 0.7883(3) 0.5992(2) 0.0197(7) Uani 1 1 d .
H6A H 0.2786 0.8315 0.5590 0.030 Uiso 1 1 calc R
H6B H 0.1901 0.8278 0.6346 0.030 Uiso 1 1 calc R
H6C H 0.2219 0.7020 0.5622 0.030 Uiso 1 1 calc R
C7 C 0.3351(3) 0.7511(3) 0.7358(2) 0.0181(7) Uani 1 1 d .
H7 H 0.2580 0.7230 0.7462 0.022 Uiso 1 1 calc R
C8 C 0.4285(3) 0.7500(3) 0.7908(2) 0.0176(7) Uani 1 1 d .
H8 H 0.4163 0.7192 0.8384 0.021 Uiso 1 1 calc R
C9 C 0.8429(3) 0.8605(3) 0.8637(2) 0.0147(7) Uani 1 1 d .
C10 C 0.9430(3) 0.9233(3) 0.8382(2) 0.0143(7) Uani 1 1 d .
C11 C 0.9200(3) 0.9601(3) 0.7634(2) 0.0130(6) Uani 1 1 d .
C12 C 1.0205(3) 1.0155(3) 0.7359(2) 0.0159(7) Uani 1 1 d .
H12 H 1.0110 1.0428 0.6867 0.019 Uiso 1 1 calc R
C13 C 1.1319(3) 1.0319(3) 0.7769(2) 0.0157(7) Uani 1 1 d .
C14 C 1.2351(3) 1.0931(3) 0.7454(2) 0.0208(8) Uani 1 1 d .
H14A H 1.2113 1.1040 0.6890 0.031 Uiso 1 1 calc R
H14B H 1.2973 1.0414 0.7338 0.031 Uiso 1 1 calc R
H14C H 1.2640 1.1738 0.7929 0.031 Uiso 1 1 calc R
C15 C 1.1487(3) 0.9920(3) 0.8496(2) 0.0176(7) Uani 1 1 d .
H15 H 1.2250 1.0016 0.8775 0.021 Uiso 1 1 calc R
C16 C 1.0549(3) 0.9392(3) 0.8801(2) 0.0177(7) Uani 1 1 d .
H16 H 1.0658 0.9133 0.9299 0.021 Uiso 1 1 calc R
C17 C 0.7461(3) 0.7514(3) 0.9392(2) 0.0151(7) Uani 1 1 d .
C18 C 0.7525(3) 0.6865(3) 1.0040(2) 0.0153(7) Uani 1 1 d .
C19 C 0.8590(3) 0.6910(3) 1.0483(2) 0.0211(8) Uani 1 1 d .
H19 H 0.9273 0.7368 1.0380 0.025 Uiso 1 1 calc R
C20 C 0.8667(3) 0.6290(3) 1.1075(3) 0.0246(8) Uani 1 1 d .
H20 H 0.9405 0.6328 1.1370 0.029 Uiso 1 1 calc R
C21 C 0.7688(3) 0.5613(3) 1.1247(2) 0.0203(7) Uani 1 1 d .
C22 C 0.7791(4) 0.4944(4) 1.1894(3) 0.0307(9) Uani 1 1 d .
H22A H 0.7076 0.4945 1.2213 0.046 Uiso 1 1 calc R
H22B H 0.8461 0.5359 1.2342 0.046 Uiso 1 1 calc R
H22C H 0.7903 0.4091 1.1547 0.046 Uiso 1 1 calc R
C23 C 0.6630(3) 0.5574(3) 1.0801(2) 0.0216(8) Uani 1 1 d .
H23 H 0.5948 0.5113 1.0903 0.026 Uiso 1 1 calc R
C24 C 0.6541(3) 0.6195(3) 1.0207(2) 0.0193(7) Uani 1 1 d .
H24 H 0.5802 0.6161 0.9914 0.023 Uiso 1 1 calc R
C25 C 0.8205(3) 0.6001(3) 0.6269(2) 0.0209(8) Uani 1 1 d .
H25 H 0.8249 0.5298 0.5681 0.025 Uiso 1 1 calc R
C26 C 0.9395(3) 0.6260(3) 0.6812(2) 0.0272(9) Uani 1 1 d .
H26A H 0.9409 0.6976 0.7382 0.041 Uiso 1 1 calc R
H26B H 1.0016 0.6430 0.6445 0.041 Uiso 1 1 calc R
H26C H 0.9517 0.5539 0.6955 0.041 Uiso 1 1 calc R
C27 C 0.7231(4) 0.5555(4) 0.6766(3) 0.0320(10) Uani 1 1 d .
H27A H 0.7260 0.4691 0.6678 0.048 Uiso 1 1 calc R
H27B H 0.6471 0.5626 0.6517 0.048 Uiso 1 1 calc R
H27C H 0.7341 0.6061 0.7421 0.048 Uiso 1 1 calc R
C28 C 0.9135(3) 0.7548(3) 0.5332(2) 0.0177(7) Uani 1 1 d .
H28 H 0.9800 0.7890 0.5815 0.021 Uiso 1 1 calc R
C29 C 0.9509(3) 0.6387(3) 0.4626(2) 0.0237(8) Uani 1 1 d .
H29A H 0.8927 0.6040 0.4100 0.036 Uiso 1 1 calc R
H29B H 0.9568 0.5776 0.4907 0.036 Uiso 1 1 calc R
H29C H 1.0270 0.6603 0.4423 0.036 Uiso 1 1 calc R
C30 C 0.9121(4) 0.8517(4) 0.4892(3) 0.0380(11) Uani 1 1 d .
H30A H 0.9920 0.8780 0.4775 0.057 Uiso 1 1 calc R
H30B H 0.8804 0.9231 0.5306 0.057 Uiso 1 1 calc R
H30C H 0.8631 0.8159 0.4313 0.057 Uiso 1 1 calc R
C31 C 0.6561(3) 0.6511(3) 0.5107(2) 0.0219(8) Uani 1 1 d .
H31 H 0.5867 0.6574 0.5477 0.026 Uiso 1 1 calc R
C32 C 0.6510(3) 0.5131(3) 0.4545(3) 0.0303(9) Uani 1 1 d .
H32A H 0.5799 0.4834 0.4128 0.046 Uiso 1 1 calc R
H32B H 0.6502 0.4677 0.4957 0.046 Uiso 1 1 calc R
H32C H 0.7196 0.5000 0.4189 0.046 Uiso 1 1 calc R
C33 C 0.6340(4) 0.7175(4) 0.4456(3) 0.0395(11) Uani 1 1 d .
H33A H 0.6905 0.7003 0.3990 0.059 Uiso 1 1 calc R
H33B H 0.6428 0.8065 0.4803 0.059 Uiso 1 1 calc R
H33C H 0.5546 0.6881 0.4159 0.059 Uiso 1 1 calc R
C34 C 0.6590(3) 1.1690(3) 0.9024(2) 0.0209(8) Uani 1 1 d .
H34 H 0.6513 1.2585 0.9227 0.025 Uiso 1 1 calc R
C35 C 0.7557(4) 1.1571(4) 0.9658(3) 0.0314(9) Uani 1 1 d .
H35A H 0.7340 1.1877 1.0290 0.047 Uiso 1 1 calc R
H35B H 0.8291 1.2056 0.9613 0.047 Uiso 1 1 calc R
H35C H 0.7659 1.0703 0.9475 0.047 Uiso 1 1 calc R
C36 C 0.5420(3) 1.1012(3) 0.9127(3) 0.0276(9) Uani 1 1 d .
H36A H 0.5484 1.0141 0.8982 0.041 Uiso 1 1 calc R
H36B H 0.4817 1.1080 0.8707 0.041 Uiso 1 1 calc R
H36C H 0.5209 1.1379 0.9758 0.041 Uiso 1 1 calc R
C37 C 0.8275(3) 1.2414(3) 0.7933(2) 0.0187(7) Uani 1 1 d .
H37 H 0.8959 1.2167 0.8188 0.022 Uiso 1 1 calc R
C38 C 0.8609(3) 1.2455(3) 0.7016(3) 0.0247(8) Uani 1 1 d .
H38A H 0.8087 1.2917 0.6816 0.037 Uiso 1 1 calc R
H38B H 0.8537 1.1613 0.6562 0.037 Uiso 1 1 calc R
H38C H 0.9418 1.2861 0.7079 0.037 Uiso 1 1 calc R
C39 C 0.8176(3) 1.3722(3) 0.8598(3) 0.0313(10) Uani 1 1 d .
H39A H 0.8854 1.4294 0.8569 0.047 Uiso 1 1 calc R
H39B H 0.8152 1.3731 0.9222 0.047 Uiso 1 1 calc R
H39C H 0.7460 1.3976 0.8427 0.047 Uiso 1 1 calc R
C40 C 0.5741(3) 1.1502(3) 0.7229(2) 0.0189(7) Uani 1 1 d .
H40 H 0.5081 1.0863 0.7226 0.023 Uiso 1 1 calc R
C41 C 0.5859(3) 1.1291(4) 0.6215(2) 0.0271(9) Uani 1 1 d .
H41A H 0.5080 1.1110 0.5895 0.041 Uiso 1 1 calc R
H41B H 0.6284 1.0594 0.5939 0.041 Uiso 1 1 calc R
H41C H 0.6288 1.2034 0.6164 0.041 Uiso 1 1 calc R
C42 C 0.5295(3) 1.2740(3) 0.7698(3) 0.0256(8) Uani 1 1 d .
H42A H 0.5847 1.3406 0.7638 0.038 Uiso 1 1 calc R
H42B H 0.5226 1.2888 0.8347 0.038 Uiso 1 1 calc R
H42C H 0.4528 1.2714 0.7406 0.038 Uiso 1 1 calc R

loop_
_atom_site_aniso_label
_atom_site_aniso_U_11
_atom_site_aniso_U_22
_atom_site_aniso_U_33
_atom_site_aniso_U_23
_atom_site_aniso_U_13
_atom_site_aniso_U_12
Os 0.00978(7) 0.01222(7) 0.01091(7) 0.00421(5) 0.00040(4) 0.00201(4)
P1 0.0137(4) 0.0129(4) 0.0126(4) 0.0048(3) 0.0001(3) 0.0029(3)
P2 0.0127(4) 0.0149(4) 0.0132(4) 0.0042(3) 0.0011(3) 0.0032(3)
N1 0.0106(13) 0.0151(14) 0.0106(13) 0.0025(11) -0.0007(10) 0.0024(11)
N2 0.0141(14) 0.0190(15) 0.0158(14) 0.0060(12) 0.0010(11) 0.0023(12)
N3 0.0138(14) 0.0174(14) 0.0147(14) 0.0062(12) 0.0005(11) 0.0003(11)
C1 0.0182(17) 0.0128(16) 0.0110(16) 0.0022(13) 0.0011(13) 0.0029(13)
C2 0.0132(16) 0.0139(16) 0.0162(17) 0.0051(13) 0.0026(13) 0.0029(13)
C3 0.0123(16) 0.0167(16) 0.0173(17) 0.0067(14) 0.0040(13) 0.0041(13)
C4 0.0166(17) 0.0141(16) 0.0147(16) 0.0046(13) 0.0004(13) -0.0002(13)
C5 0.0179(18) 0.0148(17) 0.0178(17) 0.0019(14) -0.0018(14) 0.0058(14)
C6 0.0151(17) 0.0212(18) 0.0233(19) 0.0094(15) -0.0035(14) 0.0026(14)
C7 0.0135(17) 0.0176(17) 0.0227(18) 0.0071(15) 0.0030(14) 0.0007(13)
C8 0.0183(18) 0.0188(17) 0.0155(17) 0.0070(14) 0.0023(14) 0.0001(14)
C9 0.0156(17) 0.0146(16) 0.0116(16) 0.0021(13) 0.0013(13) 0.0022(13)
C10 0.0134(16) 0.0153(16) 0.0143(16) 0.0051(13) 0.0027(13) 0.0029(13)
C11 0.0124(16) 0.0127(15) 0.0135(16) 0.0041(13) 0.0019(12) 0.0024(12)
C12 0.0192(18) 0.0136(16) 0.0150(16) 0.0052(13) 0.0021(13) 0.0033(13)
C13 0.0141(17) 0.0137(16) 0.0158(17) 0.0011(13) 0.0031(13) 0.0028(13)
C14 0.0140(17) 0.0261(19) 0.0234(19) 0.0105(16) 0.0045(14) 0.0021(15)
C15 0.0124(16) 0.0196(17) 0.0195(18) 0.0066(15) -0.0039(13) 0.0010(13)
C16 0.0164(17) 0.0212(18) 0.0160(17) 0.0072(14) 0.0002(14) 0.0038(14)
C17 0.0187(17) 0.0154(16) 0.0100(15) 0.0033(13) 0.0005(13) 0.0026(13)
C18 0.0177(17) 0.0167(17) 0.0105(16) 0.0041(13) 0.0010(13) 0.0015(13)
C19 0.0177(18) 0.0229(19) 0.0222(19) 0.0103(16) -0.0020(15) -0.0035(15)
C20 0.0195(19) 0.031(2) 0.025(2) 0.0148(17) -0.0042(15) -0.0009(16)
C21 0.027(2) 0.0173(18) 0.0161(17) 0.0065(14) 0.0024(15) 0.0021(15)
C22 0.034(2) 0.032(2) 0.029(2) 0.0197(19) -0.0076(18) -0.0080(18)
C23 0.0240(19) 0.0204(18) 0.0204(18) 0.0098(15) 0.0017(15) -0.0032(15)
C24 0.0149(17) 0.0243(19) 0.0176(18) 0.0073(15) 0.0008(14) 0.0002(14)
C25 0.029(2) 0.0162(17) 0.0195(18) 0.0069(15) 0.0040(15) 0.0088(15)
C26 0.037(2) 0.028(2) 0.0190(19) 0.0081(16) -0.0031(17) 0.0166(18)
C27 0.047(3) 0.023(2) 0.036(2) 0.0180(18) 0.018(2) 0.0132(18)
C28 0.0191(18) 0.0181(17) 0.0158(17) 0.0051(14) 0.0059(14) 0.0049(14)
C29 0.024(2) 0.028(2) 0.0196(19) 0.0075(16) 0.0081(15) 0.0090(16)
C30 0.061(3) 0.023(2) 0.038(2) 0.0158(19) 0.034(2) 0.016(2)
C31 0.0197(18) 0.0182(18) 0.0203(19) -0.0016(15) -0.0042(15) 0.0042(15)
C32 0.024(2) 0.022(2) 0.034(2) -0.0016(17) -0.0027(17) 0.0024(16)
C33 0.052(3) 0.030(2) 0.029(2) 0.0024(19) -0.022(2) 0.011(2)
C34 0.027(2) 0.0203(18) 0.0168(18) 0.0064(15) 0.0065(15) 0.0084(15)
C35 0.038(2) 0.037(2) 0.0159(19) 0.0025(17) -0.0019(17) 0.0152(19)
C36 0.033(2) 0.024(2) 0.025(2) 0.0068(17) 0.0120(17) 0.0045(17)
C37 0.0144(17) 0.0162(17) 0.0244(19) 0.0057(15) 0.0029(14) 0.0032(14)
C38 0.024(2) 0.0234(19) 0.031(2) 0.0154(17) 0.0064(16) 0.0008(16)
C39 0.021(2) 0.0167(19) 0.044(3) -0.0002(18) 0.0081(18) -0.0033(15)
C40 0.0159(17) 0.0209(18) 0.0204(18) 0.0082(15) -0.0027(14) 0.0040(14)
C41 0.033(2) 0.029(2) 0.023(2) 0.0109(17) -0.0013(17) 0.0134(17)
C42 0.026(2) 0.024(2) 0.029(2) 0.0109(17) 0.0044(16) 0.0114(16)

loop_
_atom_type_symbol
_atom_type_description
_atom_type_scat_dispersion_real
_atom_type_scat_dispersion_imag
_atom_type_scat_source
C C 0.0033 0.0016 'International Tables Vol C Tables 4.2.6.8 and 6.1.1.4'
H H 0.0000 0.0000 'International Tables Vol C Tables 4.2.6.8 and 6.1.1.4'
N N 0.0061 0.0033 'International Tables Vol C Tables 4.2.6.8 and 6.1.1.4'
P P 0.1023 0.0942 'International Tables Vol C Tables 4.2.6.8 and 6.1.1.4'
Os Os -1.2165 7.6030 'International Tables Vol C Tables 4.2.6.8 and 6.1.1.4'

loop_
_geom_angle_atom_site_label_1
_geom_angle_atom_site_label_2
_geom_angle_atom_site_label_3
_geom_angle
N1 Os C3 75.04(11)
N1 Os C11 75.44(11)
C3 Os C11 150.47(13)
N1 Os P1 95.81(7)
C3 Os P1 93.13(9)
C11 Os P1 90.70(9)
N1 Os P2 100.66(8)
C3 Os P2 90.53(9)
C11 Os P2 94.02(9)
P1 Os P2 163.52(3)
N1 Os H01 147.2(17)
C3 Os H01 137.6(17)
C11 Os H01 71.9(17)
P1 Os H01 81.9(16)
P2 Os H01 84.6(16)
N1 Os H02 150.9(17)
C3 Os H02 76.4(16)
C11 Os H02 133.0(16)
P1 Os H02 79.8(16)
P2 Os H02 85.4(16)
H01 Os H02 61(2)
C28 P1 C31 109.05(17)
C28 P1 C25 100.20(16)
C31 P1 C25 100.39(16)
C28 P1 Os 112.64(11)
C31 P1 Os 111.63(11)
C25 P1 Os 121.58(12)
C34 P2 C37 101.10(16)
C34 P2 C40 101.36(16)
C37 P2 C40 108.02(16)
C34 P2 Os 119.86(12)
C37 P2 Os 113.40(11)
C40 P2 Os 111.75(11)
C1 N1 C9 118.0(3)
C1 N1 Os 121.2(2)
C9 N1 Os 120.5(2)
C17 N2 C1 115.3(3)
C9 N3 C17 115.7(3)
N2 C1 N1 122.4(3)
N2 C1 C2 124.9(3)
N1 C1 C2 112.7(3)
C8 C2 C3 123.4(3)
C8 C2 C1 122.0(3)
C3 C2 C1 114.6(3)
C2 C3 C4 113.9(3)
C2 C3 Os 116.4(2)
C4 C3 Os 129.7(2)
C5 C4 C3 123.5(3)
C5 C4 H4 118.2
C3 C4 H4 118.2
C4 C5 C7 119.2(3)
C4 C5 C6 120.5(3)
C7 C5 C6 120.3(3)
C5 C6 H6A 109.5
C5 C6 H6B 109.5
H6A C6 H6B 109.5
C5 C6 H6C 109.5
H6A C6 H6C 109.5
H6B C6 H6C 109.5
C8 C7 C5 119.8(3)
C8 C7 H7 120.1
C5 C7 H7 120.1
C7 C8 C2 120.0(3)
C7 C8 H8 120.0
C2 C8 H8 120.0
N3 C9 N1 122.4(3)
N3 C9 C10 124.1(3)
N1 C9 C10 113.4(3)
C16 C10 C11 123.1(3)
C16 C10 C9 122.0(3)
C11 C10 C9 114.8(3)
C12 C11 C10 114.1(3)
C12 C11 Os 130.3(2)
C10 C11 Os 115.6(2)
C13 C12 C11 123.5(3)
C13 C12 H12 118.3
C11 C12 H12 118.3
C12 C13 C15 119.5(3)
C12 C13 C14 121.0(3)
C15 C13 C14 119.5(3)
C13 C14 H14A 109.5
C13 C14 H14B 109.5
H14A C14 H14B 109.5
C13 C14 H14C 109.5
H14A C14 H14C 109.5
H14B C14 H14C 109.5
C16 C15 C13 119.8(3)
C16 C15 H15 120.1
C13 C15 H15 120.1
C15 C16 C10 120.1(3)
C15 C16 H16 120.0
C10 C16 H16 120.0
N3 C17 N2 126.1(3)
N3 C17 C18 115.8(3)
N2 C17 C18 118.1(3)
C19 C18 C24 118.6(3)
C19 C18 C17 119.8(3)
C24 C18 C17 121.6(3)
C20 C19 C18 120.4(3)
C20 C19 H19 119.8
C18 C19 H19 119.8
C19 C20 C21 121.5(3)
C19 C20 H20 119.2
C21 C20 H20 119.2
C23 C21 C20 117.7(3)
C23 C21 C22 121.7(3)
C20 C21 C22 120.7(3)
C21 C22 H22A 109.5
C21 C22 H22B 109.5
H22A C22 H22B 109.5
C21 C22 H22C 109.5
H22A C22 H22C 109.5
H22B C22 H22C 109.5
C21 C23 C24 121.4(3)
C21 C23 H23 119.3
C24 C23 H23 119.3
C18 C24 C23 120.4(3)
C18 C24 H24 119.8
C23 C24 H24 119.8
C27 C25 C26 110.7(3)
C27 C25 P1 111.8(2)
C26 C25 P1 114.5(3)
C27 C25 H25 106.5
C26 C25 H25 106.5
P1 C25 H25 106.5
C25 C26 H26A 109.5
C25 C26 H26B 109.5
H26A C26 H26B 109.5
C25 C26 H26C 109.5
H26A C26 H26C 109.5
H26B C26 H26C 109.5
C25 C27 H27A 109.5
C25 C27 H27B 109.5
H27A C27 H27B 109.5
C25 C27 H27C 109.5
H27A C27 H27C 109.5
H27B C27 H27C 109.5
C30 C28 C29 108.3(3)
C30 C28 P1 116.3(3)
C29 C28 P1 116.5(2)
C30 C28 H28 104.8
C29 C28 H28 104.8
P1 C28 H28 104.8
C28 C29 H29A 109.5
C28 C29 H29B 109.5
H29A C29 H29B 109.5
C28 C29 H29C 109.5
H29A C29 H29C 109.5
H29B C29 H29C 109.5
C28 C30 H30A 109.5
C28 C30 H30B 109.5
H30A C30 H30B 109.5
C28 C30 H30C 109.5
H30A C30 H30C 109.5
H30B C30 H30C 109.5
C33 C31 C32 108.8(3)
C33 C31 P1 112.8(3)
C32 C31 P1 118.1(2)
C33 C31 H31 105.3
C32 C31 H31 105.3
P1 C31 H31 105.3
C31 C32 H32A 109.5
C31 C32 H32B 109.5
H32A C32 H32B 109.5
C31 C32 H32C 109.5
H32A C32 H32C 109.5
H32B C32 H32C 109.5
C31 C33 H33A 109.5
C31 C33 H33B 109.5
H33A C33 H33B 109.5
C31 C33 H33C 109.5
H33A C33 H33C 109.5
H33B C33 H33C 109.5
C36 C34 C35 110.5(3)
C36 C34 P2 113.8(3)
C35 C34 P2 110.5(2)
C36 C34 H34 107.2
C35 C34 H34 107.2
P2 C34 H34 107.2
C34 C35 H35A 109.5
C34 C35 H35B 109.5
H35A C35 H35B 109.5
C34 C35 H35C 109.5
H35A C35 H35C 109.5
H35B C35 H35C 109.5
C34 C36 H36A 109.5
C34 C36 H36B 109.5
H36A C36 H36B 109.5
C34 C36 H36C 109.5
H36A C36 H36C 109.5
H36B C36 H36C 109.5
C38 C37 C39 109.5(3)
C38 C37 P2 113.0(2)
C39 C37 P2 116.4(2)
C38 C37 H37 105.7
C39 C37 H37 105.7
P2 C37 H37 105.7
C37 C38 H38A 109.5
C37 C38 H38B 109.5
H38A C38 H38B 109.5
C37 C38 H38C 109.5
H38A C38 H38C 109.5
H38B C38 H38C 109.5
C37 C39 H39A 109.5
C37 C39 H39B 109.5
H39A C39 H39B 109.5
C37 C39 H39C 109.5
H39A C39 H39C 109.5
H39B C39 H39C 109.5
C41 C40 C42 108.8(3)
C41 C40 P2 115.0(2)
C42 C40 P2 117.2(2)
C41 C40 H40 104.8
C42 C40 H40 104.8
P2 C40 H40 104.8
C40 C41 H41A 109.5
C40 C41 H41B 109.5
H41A C41 H41B 109.5
C40 C41 H41C 109.5
H41A C41 H41C 109.5
H41B C41 H41C 109.5
C40 C42 H42A 109.5
C40 C42 H42B 109.5
H42A C42 H42B 109.5
C40 C42 H42C 109.5
H42A C42 H42C 109.5
H42B C42 H42C 109.5

loop_
_geom_bond_atom_site_label_1
_geom_bond_atom_site_label_2
_geom_bond_distance
Os N1 2.085(3)
Os C3 2.118(3)
Os C11 2.128(3)
Os P1 2.3682(9)
Os P2 2.3729(9)
Os H01 1.33(4)
Os H02 1.43(4)
P1 C28 1.860(3)
P1 C31 1.862(4)
P1 C25 1.873(3)
P2 C34 1.864(3)
P2 C37 1.867(4)
P2 C40 1.868(3)
N1 C1 1.354(4)
N1 C9 1.356(4)
N2 C17 1.342(4)
N2 C1 1.346(4)
N3 C9 1.338(4)
N3 C17 1.339(4)
C1 C2 1.447(4)
C2 C8 1.398(5)
C2 C3 1.418(4)
C3 C4 1.423(4)
C4 C5 1.392(5)
C4 H4 0.9500
C5 C7 1.406(5)
C5 C6 1.514(4)
C6 H6A 0.9800
C6 H6B 0.9800
C6 H6C 0.9800
C7 C8 1.371(5)
C7 H7 0.9500
C8 H8 0.9500
C9 C10 1.439(4)
C10 C16 1.396(4)
C10 C11 1.425(4)
C11 C12 1.416(4)
C12 C13 1.385(4)
C12 H12 0.9500
C13 C15 1.405(5)
C13 C14 1.504(5)
C14 H14A 0.9800
C14 H14B 0.9800
C14 H14C 0.9800
C15 C16 1.367(5)
C15 H15 0.9500
C16 H16 0.9500
C17 C18 1.486(4)
C18 C19 1.387(5)
C18 C24 1.388(5)
C19 C20 1.384(5)
C19 H19 0.9500
C20 C21 1.390(5)
C20 H20 0.9500
C21 C23 1.382(5)
C21 C22 1.510(5)
C22 H22A 0.9800
C22 H22B 0.9800
C22 H22C 0.9800
C23 C24 1.391(5)
C23 H23 0.9500
C24 H24 0.9500
C25 C27 1.535(5)
C25 C26 1.536(5)
C25 H25 1.0000
C26 H26A 0.9800
C26 H26B 0.9800
C26 H26C 0.9800
C27 H27A 0.9800
C27 H27B 0.9800
C27 H27C 0.9800
C28 C30 1.537(5)
C28 C29 1.538(5)
C28 H28 1.0000
C29 H29A 0.9800
C29 H29B 0.9800
C29 H29C 0.9800
C30 H30A 0.9800
C30 H30B 0.9800
C30 H30C 0.9800
C31 C33 1.533(5)
C31 C32 1.534(5)
C31 H31 1.0000
C32 H32A 0.9800
C32 H32B 0.9800
C32 H32C 0.9800
C33 H33A 0.9800
C33 H33B 0.9800
C33 H33C 0.9800
C34 C36 1.525(5)
C34 C35 1.534(5)
C34 H34 1.0000
C35 H35A 0.9800
C35 H35B 0.9800
C35 H35C 0.9800
C36 H36A 0.9800
C36 H36B 0.9800
C36 H36C 0.9800
C37 C38 1.521(5)
C37 C39 1.536(5)
C37 H37 1.0000
C38 H38A 0.9800
C38 H38B 0.9800
C38 H38C 0.9800
C39 H39A 0.9800
C39 H39B 0.9800
C39 H39C 0.9800
C40 C41 1.536(5)
C40 C42 1.539(5)
C40 H40 1.0000
C41 H41A 0.9800
C41 H41B 0.9800
C41 H41C 0.9800
C42 H42A 0.9800
C42 H42B 0.9800
C42 H42C 0.9800
